data_1554689
loop_
_publ_author_name
'Li, Aisen'
'Chu, Ning'
'Liu, Jianwei'
'Liu, Hao'
'Wang, Jing'
'Xu, Shuping'
'Cui, Haining'
'Zhang, Hongyu'
'Xu, Weiqing'
'Ma, Zhiyong'

_publ_section_title
;
 Pressure-induced remarkable luminescence switch of a dimer form of
 donor--acceptor--donor triphenylamine (TPA) derivative
;
_journal_issue 12
_journal_name_full 'Materials Chemistry Frontiers'
_journal_page_first 2768
_journal_paper_doi 10.1039/C9QM00529C
_journal_volume 3
_journal_year 2019
_chemical_formula_moiety 'C43 H31 N3'
_chemical_formula_sum 'C43 H31 N3'
_chemical_formula_weight 589.70
_space_group_crystal_system triclinic
_space_group_IT_number 2
_space_group_name_Hall '-P 1'
_space_group_name_H-M_alt 'P -1'
_atom_sites_solution_hydrogens geom
_atom_sites_solution_primary dual
_audit_creation_date 2019-04-01
_audit_creation_method
;
Olex2 1.2
(compiled 2016.09.09 svn.r3337 for OlexSys, GUI svn.r5227)
;
_audit_update_record
;
2019-06-21 deposited with the CCDC.	2019-10-12 downloaded from the CCDC.
;
_cell_angle_alpha 85.928(15)
_cell_angle_beta 72.336(15)
_cell_angle_gamma 78.362(14)
_cell_formula_units_Z 4
_cell_length_a 12.995(5)
_cell_length_b 14.047(5)
_cell_length_c 18.771(8)
_cell_measurement_reflns_used 9048
_cell_measurement_temperature 279(2)
_cell_measurement_theta_max 27.303
_cell_measurement_theta_min 2.990
_cell_volume 3198(2)
_computing_cell_refinement 'SAINT V8.38A (?, 2016)'
_computing_data_reduction 'SAINT V8.38A (?, 2016)'
_computing_molecular_graphics 'Olex2 (Dolomanov et al., 2009)'
_computing_publication_material 'Olex2 (Dolomanov et al., 2009)'
_computing_structure_refinement 'ShelXL (Sheldrick, 2015)'
_computing_structure_solution 'ShelXT (Sheldrick, 2015)'
_diffrn_ambient_temperature 278.84
_diffrn_measured_fraction_theta_full 0.998
_diffrn_measured_fraction_theta_max 0.988
_diffrn_measurement_device_type 'CCD area detector'
_diffrn_measurement_method 'phi and omega scans'
_diffrn_radiation_type MoK\a
_diffrn_radiation_wavelength 0.71076
_diffrn_reflns_av_R_equivalents 0.0755
_diffrn_reflns_av_unetI/netI 0.0484
_diffrn_reflns_Laue_measured_fraction_full 0.998
_diffrn_reflns_Laue_measured_fraction_max 0.988
_diffrn_reflns_limit_h_max 16
_diffrn_reflns_limit_h_min -16
_diffrn_reflns_limit_k_max 18
_diffrn_reflns_limit_k_min -18
_diffrn_reflns_limit_l_max 24
_diffrn_reflns_limit_l_min -24
_diffrn_reflns_number 104602
_diffrn_reflns_point_group_measured_fraction_full 0.998
_diffrn_reflns_point_group_measured_fraction_max 0.988
_diffrn_reflns_theta_full 25.243
_diffrn_reflns_theta_max 27.641
_diffrn_reflns_theta_min 2.704
_exptl_absorpt_coefficient_mu 0.072
_exptl_crystal_colour white
_exptl_crystal_density_diffrn 1.225
_exptl_crystal_description block
_exptl_crystal_F_000 1240
_refine_diff_density_max 0.165
_refine_diff_density_min -0.181
_refine_diff_density_rms 0.037
_refine_ls_extinction_method none
_refine_ls_goodness_of_fit_ref 1.009
_refine_ls_hydrogen_treatment constr
_refine_ls_matrix_type full
_refine_ls_number_parameters 829
_refine_ls_number_reflns 14712
_refine_ls_number_restraints 0
_refine_ls_restrained_S_all 1.009
_refine_ls_R_factor_all 0.1104
_refine_ls_R_factor_gt 0.0519
_refine_ls_shift/su_max 0.001
_refine_ls_shift/su_mean 0.000
_refine_ls_structure_factor_coef Fsqd
_refine_ls_weighting_details 'w=1/[\s^2^(Fo^2^)+(0.0526P)^2^+0.7324P] where P=(Fo^2^+2Fc^2^)/3'
_refine_ls_weighting_scheme calc
_refine_ls_wR_factor_gt 0.1125
_refine_ls_wR_factor_ref 0.1434
_reflns_Friedel_coverage 0.000
_reflns_number_gt 8367
_reflns_number_total 14712
_reflns_threshold_expression 'I > 2\s(I)'
_cod_data_source_file c9qm00529c2.cif
_cod_data_source_block mo_las0401_1_0m
_cod_depositor_comments
;

2022-03-18
Z value and formula fixed to values more according to usual
chemical conventions.                 miguel
;
_cod_original_formula_sum 'C86 H62 N6'
_cod_original_formula_weight 1179.41
_cod_original_formula_moiety '2(C43 H31 N3)'
_cod_original_formula_units_Z 2
_cod_database_code 1554689
_shelx_space_group_comment
;
The symmetry employed for this shelxl refinement is uniquely defined
by the following loop, which should always be used as a source of
symmetry information in preference to the above space-group names.
They are only intended as comments.
;
_olex2_refinement_description
;
1. Fixed Uiso
 At 1.2 times of:
  All C(H) groups
2.a Aromatic/amide H refined with riding coordinates:
 C62(H62), C58(H58), C57(H57), C73(H73), C24(H24), C20(H20), C72(H72),
 C16(H16), C70(H70), C22(H22), C60(H60), C69(H69), C28(H28), C66(H66), C15(H15),
  C63(H63), C79(H79), C47(H47), C74(H74), C18(H18), C82(H82), C4(H4), C59(H59),
 C27(H27), C46(H46), C80(H80), C54(H54), C29(H29), C37(H37), C6(H6), C13(H13),
 C43(H43), C39(H39), C31(H31), C49(H49), C83(H83), C78(H78), C7(H7), C75(H75),
 C45(H45), C84(H84), C50(H50), C11(H11), C3(H3), C77(H77), C85(H85), C42(H42),
 C1(H1), C44(H44), C36(H36), C2(H2), C40(H40), C8(H8), C53(H53), C9(H9),
 C33(H33), C10(H10), C41(H41), C52(H52), C51(H51), C35(H35), C34(H34)
;
_shelx_shelxl_version_number 2014/7
_olex2_submission_special_instructions 'No special instructions were received'

loop_
_space_group_symop_operation_xyz
'x, y, z'
'-x, -y, -z'

loop_
_atom_site_label
_atom_site_type_symbol
_atom_site_fract_x
_atom_site_fract_y
_atom_site_fract_z
_atom_site_U_iso_or_equiv
_atom_site_adp_type
_atom_site_occupancy
_atom_site_site_symmetry_order
_atom_site_calc_flag
_atom_site_refinement_flags_posn
N5 N 0.78704(13) 1.04789(10) 0.00244(8) 0.0472(4) Uani 1 1 d .
N4 N 0.24906(14) 0.42705(11) 0.12975(8) 0.0527(4) Uani 1 1 d .
N1 N 0.22128(14) -0.06003(12) 0.50400(8) 0.0535(4) Uani 1 1 d .
C004 C 0.39325(14) 0.61109(12) 0.22289(9) 0.0386(4) Uani 1 1 d .
C68 C 0.63300(14) 0.85875(12) 0.16681(10) 0.0393(4) Uani 1 1 d .
C67 C 0.57039(14) 0.79509(12) 0.22328(10) 0.0399(4) Uani 1 1 d .
C19 C 0.46587(14) 0.17997(12) 0.28819(10) 0.0399(4) Uani 1 1 d .
C71 C 0.73844(15) 0.98364(12) 0.05817(10) 0.0416(4) Uani 1 1 d .
C61 C 0.45237(14) 0.67374(12) 0.25070(10) 0.0395(4) Uani 1 1 d .
C62 C 0.51400(15) 0.73397(12) 0.20102(10) 0.0410(4) Uani 1 1 d .
H62 H 0.5177 0.7334 0.1508 0.049 Uiso 1 1 calc R
C58 C 0.38215(15) 0.51962(12) 0.25247(10) 0.0433(4) Uani 1 1 d .
H58 H 0.4072 0.4982 0.2934 0.052 Uiso 1 1 calc R
C57 C 0.33450(15) 0.45910(12) 0.22250(10) 0.0439(4) Uani 1 1 d .
H57 H 0.3288 0.3975 0.2432 0.053 Uiso 1 1 calc R
C17 C 0.40470(15) 0.11389(12) 0.34205(9) 0.0404(4) Uani 1 1 d .
N2 N 0.80883(17) 0.55567(13) 0.35439(9) 0.0665(5) Uani 1 1 d .
C76 C 0.83997(15) 1.11757(12) 0.02188(10) 0.0419(4) Uani 1 1 d .
C73 C 0.69234(15) 1.01159(12) 0.13208(10) 0.0439(4) Uani 1 1 d .
H73 H 0.6961 1.0727 0.1461 0.053 Uiso 1 1 calc R
C23 C 0.58686(15) 0.29859(12) 0.26168(10) 0.0433(4) Uani 1 1 d .
C21 C 0.52802(15) 0.24516(12) 0.16357(10) 0.0431(4) Uani 1 1 d .
C56 C 0.29503(15) 0.48909(12) 0.16193(10) 0.0426(4) Uani 1 1 d .
C81 C 0.76506(16) 1.05598(12) -0.06774(10) 0.0444(4) Uani 1 1 d .
C24 C 0.52514(15) 0.23835(12) 0.31098(10) 0.0443(4) Uani 1 1 d .
H24 H 0.5232 0.2368 0.3610 0.053 Uiso 1 1 calc R
C20 C 0.46732(15) 0.18502(12) 0.21357(10) 0.0415(4) Uani 1 1 d .
H20 H 0.4274 0.1479 0.1972 0.050 Uiso 1 1 calc R
C72 C 0.64088(15) 0.94969(12) 0.18526(10) 0.0432(4) Uani 1 1 d .
H72 H 0.6109 0.9698 0.2347 0.052 Uiso 1 1 calc R
C64 C 0.50300(15) 0.73643(13) 0.34915(10) 0.0451(4) Uani 1 1 d .
C14 C 0.28358(16) -0.00422(13) 0.44796(10) 0.0459(4) Uani 1 1 d .
C26 C 0.64744(16) 0.36158(12) 0.28796(10) 0.0447(4) Uani 1 1 d .
C16 C 0.30697(15) 0.09504(13) 0.33640(10) 0.0457(4) Uani 1 1 d .
H16 H 0.2813 0.1218 0.2968 0.055 Uiso 1 1 calc R
C70 C 0.73455(17) 0.89057(13) 0.03960(10) 0.0491(5) Uani 1 1 d .
H70 H 0.7677 0.8693 -0.0093 0.059 Uiso 1 1 calc R
C22 C 0.58877(15) 0.30051(12) 0.18694(10) 0.0453(4) Uani 1 1 d .
H22 H 0.6309 0.3391 0.1526 0.054 Uiso 1 1 calc R
C60 C 0.35213(16) 0.64169(13) 0.16276(10) 0.0469(5) Uani 1 1 d .
H60 H 0.3579 0.7033 0.1422 0.056 Uiso 1 1 calc R
N3 N 0.52609(17) 0.25293(14) 0.02641(10) 0.0732(5) Uani 1 1 d .
C48 C 0.19584(16) 0.35356(13) 0.17277(10) 0.0443(4) Uani 1 1 d .
C69 C 0.68221(16) 0.82965(13) 0.09276(10) 0.0490(5) Uani 1 1 d .
H69 H 0.6796 0.7680 0.0791 0.059 Uiso 1 1 calc R
C5 C 0.16219(16) -0.12385(13) 0.48574(10) 0.0469(4) Uani 1 1 d .
C55 C 0.25093(17) 0.43826(13) 0.05366(11) 0.0485(5) Uani 1 1 d .
C28 C 0.74915(17) 0.37599(13) 0.24490(11) 0.0501(5) Uani 1 1 d .
H28 H 0.7822 0.3435 0.1998 0.060 Uiso 1 1 calc R
C66 C 0.56350(15) 0.79633(13) 0.29860(10) 0.0447(4) Uani 1 1 d .
H66 H 0.5994 0.8373 0.3151 0.054 Uiso 1 1 calc R
C15 C 0.24696(16) 0.03720(14) 0.38852(10) 0.0471(4) Uani 1 1 d .
H15 H 0.1813 0.0258 0.3838 0.057 Uiso 1 1 calc R
C63 C 0.44831(15) 0.67494(13) 0.32534(10) 0.0443(4) Uani 1 1 d .
H63 H 0.4089 0.6345 0.3597 0.053 Uiso 1 1 calc R
C12 C 0.20336(16) -0.03778(14) 0.58029(10) 0.0490(5) Uani 1 1 d .
C79 C 0.81815(17) 1.21405(13) 0.00094(11) 0.0515(5) Uani 1 1 d .
H79 H 0.7683 1.2344 -0.0261 0.062 Uiso 1 1 calc R
C47 C 0.22012(17) 0.26032(13) 0.14415(11) 0.0517(5) Uani 1 1 d .
H47 H 0.2735 0.2457 0.0985 0.062 Uiso 1 1 calc R
C25 C 0.52728(16) 0.24979(14) 0.08640(11) 0.0504(5) Uani 1 1 d .
C74 C 0.91322(16) 1.08819(15) 0.06270(11) 0.0525(5) Uani 1 1 d .
H74 H 0.9285 1.0233 0.0767 0.063 Uiso 1 1 calc R
C18 C 0.44179(17) 0.07087(14) 0.40070(11) 0.0538(5) Uani 1 1 d .
H18 H 0.5080 0.0815 0.4050 0.065 Uiso 1 1 calc R
C82 C 0.66286(18) 1.04802(14) -0.07294(12) 0.0570(5) Uani 1 1 d .
H82 H 0.6074 1.0369 -0.0301 0.068 Uiso 1 1 calc R
C4 C 0.20326(17) -0.17439(14) 0.41920(12) 0.0560(5) Uani 1 1 d .
H4 H 0.2703 -0.1658 0.3860 0.067 Uiso 1 1 calc R
C38 C 0.87580(17) 0.60900(14) 0.29858(11) 0.0510(5) Uani 1 1 d .
C59 C 0.30325(16) 0.58268(13) 0.13331(11) 0.0495(5) Uani 1 1 d .
H59 H 0.2753 0.6053 0.0939 0.059 Uiso 1 1 calc R
C27 C 0.60143(18) 0.40859(14) 0.35637(11) 0.0544(5) Uani 1 1 d .
H27 H 0.5342 0.3971 0.3875 0.065 Uiso 1 1 calc R
C46 C 0.1654(2) 0.18984(15) 0.18312(13) 0.0598(6) Uani 1 1 d .
H46 H 0.1817 0.1278 0.1635 0.072 Uiso 1 1 calc R
C80 C 0.84566(19) 1.07276(13) -0.13243(11) 0.0552(5) Uani 1 1 d .
H80 H 0.9150 1.0773 -0.1300 0.066 Uiso 1 1 calc R
N6 N 0.48332(19) 0.74578(16) 0.48903(11) 0.0839(6) Uani 1 1 d .
C65 C 0.49278(18) 0.74087(15) 0.42783(12) 0.0566(5) Uani 1 1 d .
C30 C 0.75555(18) 0.48875(14) 0.33385(11) 0.0535(5) Uani 1 1 d .
C54 C 0.3454(2) 0.45133(14) -0.00138(12) 0.0613(6) Uani 1 1 d .
H54 H 0.4089 0.4531 0.0111 0.074 Uiso 1 1 calc R
C29 C 0.80370(17) 0.43807(14) 0.26735(11) 0.0538(5) Uani 1 1 d .
H29 H 0.8732 0.4458 0.2376 0.065 Uiso 1 1 calc R
C32 C 0.79430(18) 0.57445(16) 0.43060(11) 0.0564(5) Uani 1 1 d .
C37 C 0.76879(18) 0.66942(16) 0.45470(13) 0.0633(6) Uani 1 1 d .
H37 H 0.7585 0.7204 0.4216 0.076 Uiso 1 1 calc R
C6 C 0.06230(18) -0.13827(16) 0.53416(12) 0.0620(6) Uani 1 1 d .
H6 H 0.0324 -0.1043 0.5788 0.074 Uiso 1 1 calc R
C13 C 0.38283(18) 0.01295(15) 0.45249(11) 0.0580(5) Uani 1 1 d .
H13 H 0.4098 -0.0152 0.4912 0.070 Uiso 1 1 calc R
C43 C 0.97660(18) 0.61951(16) 0.30416(13) 0.0620(6) Uani 1 1 d .
H43 H 0.9997 0.5922 0.3446 0.074 Uiso 1 1 calc R
C39 C 0.84132(19) 0.65175(15) 0.23896(12) 0.0596(5) Uani 1 1 d .
H39 H 0.7727 0.6467 0.2355 0.072 Uiso 1 1 calc R
C31 C 0.65400(19) 0.47223(15) 0.37882(11) 0.0590(5) Uani 1 1 d .
H31 H 0.6211 0.5040 0.4242 0.071 Uiso 1 1 calc R
C49 C 0.11863(18) 0.37361(15) 0.24085(12) 0.0592(5) Uani 1 1 d .
H49 H 0.1025 0.4355 0.2607 0.071 Uiso 1 1 calc R
C83 C 0.6435(2) 1.05659(16) -0.14182(15) 0.0717(7) Uani 1 1 d .
H83 H 0.5754 1.0498 -0.1452 0.086 Uiso 1 1 calc R
C78 C 0.8704(2) 1.28034(15) 0.02021(13) 0.0671(6) Uani 1 1 d .
H78 H 0.8565 1.3450 0.0053 0.081 Uiso 1 1 calc R
C7 C 0.21596(19) -0.11094(17) 0.63186(12) 0.0647(6) Uani 1 1 d .
H7 H 0.2386 -0.1754 0.6169 0.078 Uiso 1 1 calc R
C75 C 0.96390(19) 1.15485(18) 0.08275(13) 0.0674(6) Uani 1 1 d .
H75 H 1.0125 1.1350 0.1109 0.081 Uiso 1 1 calc R
C45 C 0.0875(2) 0.21014(16) 0.25032(14) 0.0676(6) Uani 1 1 d .
H45 H 0.0499 0.1624 0.2760 0.081 Uiso 1 1 calc R
C84 C 0.7233(3) 1.07495(16) -0.20501(15) 0.0781(8) Uani 1 1 d .
H84 H 0.7090 1.0820 -0.2509 0.094 Uiso 1 1 calc R
C50 C 0.1578(2) 0.43418(15) 0.03367(13) 0.0657(6) Uani 1 1 d .
H50 H 0.0933 0.4261 0.0703 0.079 Uiso 1 1 calc R
C11 C 0.1725(2) 0.05754(16) 0.60343(12) 0.0709(6) Uani 1 1 d .
H11 H 0.1645 0.1072 0.5689 0.085 Uiso 1 1 calc R
C3 C 0.1460(2) -0.23722(17) 0.40163(14) 0.0717(7) Uani 1 1 d .
H3 H 0.1740 -0.2696 0.3563 0.086 Uiso 1 1 calc R
C77 C 0.9427(2) 1.25108(19) 0.06118(13) 0.0748(7) Uani 1 1 d .
H77 H 0.9773 1.2959 0.0744 0.090 Uiso 1 1 calc R
C85 C 0.8242(2) 1.08290(15) -0.20046(12) 0.0710(7) Uani 1 1 d .
H85 H 0.8787 1.0952 -0.2434 0.085 Uiso 1 1 calc R
C42 C 1.0421(2) 0.6696(2) 0.25074(15) 0.0794(8) Uani 1 1 d .
H42 H 1.1096 0.6766 0.2551 0.095 Uiso 1 1 calc R
C1 C 0.0068(2) -0.20279(19) 0.51648(14) 0.0740(7) Uani 1 1 d .
H1 H -0.0596 -0.2127 0.5499 0.089 Uiso 1 1 calc R
C44 C 0.06455(19) 0.30173(18) 0.28013(14) 0.0707(6) Uani 1 1 d .
H44 H 0.0128 0.3153 0.3266 0.085 Uiso 1 1 calc R
C36 C 0.7587(2) 0.6884(2) 0.52743(14) 0.0803(8) Uani 1 1 d .
H36 H 0.7423 0.7525 0.5431 0.096 Uiso 1 1 calc R
C2 C 0.0479(2) -0.25241(18) 0.45075(15) 0.0776(7) Uani 1 1 d .
H2 H 0.0099 -0.2959 0.4394 0.093 Uiso 1 1 calc R
C40 C 0.9088(2) 0.70199(17) 0.18439(13) 0.0740(7) Uani 1 1 d .
H40 H 0.8863 0.7302 0.1439 0.089 Uiso 1 1 calc R
C8 C 0.1947(2) -0.0877(2) 0.70579(13) 0.0779(7) Uani 1 1 d .
H8 H 0.2017 -0.1370 0.7408 0.093 Uiso 1 1 calc R
C53 C 0.3453(3) 0.46173(16) -0.07496(13) 0.0827(8) Uani 1 1 d .
H53 H 0.4084 0.4726 -0.1118 0.099 Uiso 1 1 calc R
C9 C 0.1634(2) 0.0072(2) 0.72819(13) 0.0806(8) Uani 1 1 d .
H9 H 0.1490 0.0221 0.7782 0.097 Uiso 1 1 calc R
C33 C 0.8072(2) 0.49949(18) 0.48043(13) 0.0805(7) Uani 1 1 d .
H33 H 0.8236 0.4352 0.4651 0.097 Uiso 1 1 calc R
C10 C 0.1535(2) 0.0799(2) 0.67709(14) 0.0856(8) Uani 1 1 d .
H10 H 0.1340 0.1444 0.6920 0.103 Uiso 1 1 calc R
C41 C 1.0098(2) 0.70968(19) 0.19077(15) 0.0855(9) Uani 1 1 d .
H41 H 1.0561 0.7424 0.1540 0.103 Uiso 1 1 calc R
C52 C 0.2534(4) 0.45619(17) -0.09410(16) 0.0969(11) Uani 1 1 d .
H52 H 0.2544 0.4621 -0.1440 0.116 Uiso 1 1 calc R
C51 C 0.1604(3) 0.44202(17) -0.04044(18) 0.0895(9) Uani 1 1 d .
H51 H 0.0982 0.4376 -0.0538 0.107 Uiso 1 1 calc R
C35 C 0.7723(3) 0.6155(3) 0.57656(14) 0.0938(9) Uani 1 1 d .
H35 H 0.7659 0.6293 0.6256 0.113 Uiso 1 1 calc R
C34 C 0.7953(3) 0.5209(2) 0.55389(15) 0.0983(9) Uani 1 1 d .
H34 H 0.8032 0.4707 0.5880 0.118 Uiso 1 1 calc R

loop_
_atom_site_aniso_label
_atom_site_aniso_U_11
_atom_site_aniso_U_22
_atom_site_aniso_U_33
_atom_site_aniso_U_23
_atom_site_aniso_U_13
_atom_site_aniso_U_12
N5 0.0659(11) 0.0464(9) 0.0424(9) 0.0102(7) -0.0249(8) -0.0304(8)
N4 0.0756(12) 0.0544(9) 0.0404(9) 0.0064(7) -0.0202(8) -0.0382(9)
N1 0.0671(11) 0.0640(10) 0.0382(9) 0.0042(7) -0.0134(8) -0.0371(9)
C004 0.0418(10) 0.0399(9) 0.0349(10) -0.0008(7) -0.0082(8) -0.0144(8)
C68 0.0431(10) 0.0395(9) 0.0390(10) 0.0008(7) -0.0137(8) -0.0143(8)
C67 0.0420(10) 0.0382(9) 0.0410(10) -0.0005(7) -0.0115(8) -0.0122(8)
C19 0.0434(10) 0.0393(9) 0.0397(10) 0.0007(7) -0.0149(8) -0.0103(8)
C71 0.0499(11) 0.0388(9) 0.0427(10) 0.0052(8) -0.0177(9) -0.0188(8)
C61 0.0428(10) 0.0374(9) 0.0392(10) -0.0004(7) -0.0101(8) -0.0127(8)
C62 0.0489(11) 0.0392(9) 0.0367(10) -0.0013(7) -0.0118(8) -0.0139(8)
C58 0.0535(11) 0.0427(10) 0.0373(10) 0.0039(8) -0.0151(9) -0.0163(8)
C57 0.0577(12) 0.0365(9) 0.0401(10) 0.0040(7) -0.0132(9) -0.0184(8)
C17 0.0476(11) 0.0419(9) 0.0361(10) -0.0029(7) -0.0147(8) -0.0141(8)
N2 0.0971(14) 0.0768(12) 0.0438(10) 0.0051(8) -0.0227(10) -0.0572(11)
C76 0.0496(11) 0.0428(10) 0.0386(10) 0.0006(8) -0.0128(9) -0.0213(8)
C73 0.0527(11) 0.0355(9) 0.0479(11) -0.0030(8) -0.0166(9) -0.0150(8)
C23 0.0503(11) 0.0391(9) 0.0429(11) 0.0017(8) -0.0142(9) -0.0136(8)
C21 0.0504(11) 0.0420(10) 0.0363(10) -0.0009(8) -0.0129(9) -0.0069(8)
C56 0.0496(11) 0.0428(10) 0.0398(10) 0.0020(8) -0.0124(9) -0.0209(8)
C81 0.0614(12) 0.0370(9) 0.0432(11) 0.0027(8) -0.0254(10) -0.0143(8)
C24 0.0531(11) 0.0459(10) 0.0386(10) 0.0005(8) -0.0171(9) -0.0149(9)
C20 0.0474(11) 0.0424(10) 0.0381(10) -0.0025(8) -0.0152(8) -0.0119(8)
C72 0.0488(11) 0.0428(10) 0.0401(10) -0.0025(8) -0.0118(9) -0.0146(8)
C64 0.0502(11) 0.0502(11) 0.0373(10) 0.0007(8) -0.0125(9) -0.0162(9)
C14 0.0557(12) 0.0519(11) 0.0363(10) 0.0013(8) -0.0142(9) -0.0239(9)
C26 0.0589(12) 0.0399(10) 0.0415(11) 0.0038(8) -0.0185(9) -0.0195(9)
C16 0.0530(12) 0.0517(11) 0.0379(10) 0.0028(8) -0.0181(9) -0.0162(9)
C70 0.0668(13) 0.0443(10) 0.0387(10) -0.0027(8) -0.0097(9) -0.0248(9)
C22 0.0522(11) 0.0416(10) 0.0422(11) 0.0036(8) -0.0114(9) -0.0143(8)
C60 0.0601(12) 0.0372(9) 0.0500(11) 0.0083(8) -0.0208(10) -0.0202(9)
N3 0.0884(15) 0.0845(14) 0.0465(12) -0.0010(10) -0.0228(10) -0.0115(11)
C48 0.0521(11) 0.0425(10) 0.0457(11) 0.0061(8) -0.0193(9) -0.0208(8)
C69 0.0652(13) 0.0387(10) 0.0457(11) -0.0030(8) -0.0118(10) -0.0218(9)
C5 0.0523(12) 0.0499(11) 0.0431(11) 0.0014(8) -0.0142(9) -0.0209(9)
C55 0.0682(13) 0.0398(10) 0.0439(11) 0.0028(8) -0.0203(10) -0.0202(9)
C28 0.0605(13) 0.0490(11) 0.0436(11) -0.0041(8) -0.0136(10) -0.0181(9)
C66 0.0510(11) 0.0460(10) 0.0434(11) -0.0011(8) -0.0164(9) -0.0198(8)
C15 0.0445(11) 0.0601(12) 0.0429(11) -0.0013(9) -0.0159(9) -0.0195(9)
C63 0.0492(11) 0.0450(10) 0.0404(10) 0.0028(8) -0.0100(9) -0.0187(8)
C12 0.0569(12) 0.0589(12) 0.0373(10) 0.0028(9) -0.0149(9) -0.0243(10)
C79 0.0632(13) 0.0455(11) 0.0488(12) 0.0037(9) -0.0151(10) -0.0209(9)
C47 0.0635(13) 0.0479(11) 0.0537(12) -0.0008(9) -0.0250(10) -0.0210(9)
C25 0.0552(12) 0.0541(12) 0.0411(12) 0.0017(9) -0.0123(10) -0.0123(9)
C74 0.0558(12) 0.0574(12) 0.0518(12) 0.0004(9) -0.0215(10) -0.0194(10)
C18 0.0567(12) 0.0664(13) 0.0526(12) 0.0153(10) -0.0276(10) -0.0324(10)
C82 0.0641(14) 0.0524(12) 0.0635(14) -0.0032(10) -0.0314(11) -0.0108(10)
C4 0.0546(12) 0.0602(12) 0.0529(13) -0.0077(10) -0.0085(10) -0.0190(10)
C38 0.0630(13) 0.0508(11) 0.0454(11) -0.0043(9) -0.0154(10) -0.0246(10)
C59 0.0640(13) 0.0457(10) 0.0503(12) 0.0112(9) -0.0284(10) -0.0223(9)
C27 0.0640(13) 0.0592(12) 0.0448(12) 0.0007(9) -0.0125(10) -0.0283(10)
C46 0.0793(16) 0.0456(11) 0.0725(16) 0.0103(10) -0.0417(14) -0.0267(11)
C80 0.0757(15) 0.0470(11) 0.0488(12) 0.0075(9) -0.0214(11) -0.0228(10)
N6 0.1087(18) 0.1083(17) 0.0470(12) 0.0064(11) -0.0271(12) -0.0451(14)
C65 0.0678(14) 0.0639(13) 0.0465(13) 0.0013(10) -0.0197(11) -0.0280(11)
C30 0.0749(14) 0.0534(12) 0.0428(11) 0.0040(9) -0.0209(10) -0.0325(10)
C54 0.0730(15) 0.0519(12) 0.0529(13) 0.0027(10) -0.0107(11) -0.0115(11)
C29 0.0593(13) 0.0595(12) 0.0475(12) 0.0013(9) -0.0134(10) -0.0269(10)
C32 0.0677(14) 0.0674(13) 0.0440(12) -0.0013(10) -0.0192(10) -0.0305(11)
C37 0.0662(14) 0.0679(14) 0.0596(14) -0.0054(11) -0.0153(11) -0.0246(11)
C6 0.0565(13) 0.0780(15) 0.0540(13) -0.0096(11) -0.0080(11) -0.0280(11)
C13 0.0684(14) 0.0736(14) 0.0501(12) 0.0203(10) -0.0338(11) -0.0363(11)
C43 0.0654(14) 0.0648(13) 0.0614(14) -0.0148(11) -0.0189(12) -0.0198(11)
C39 0.0683(14) 0.0594(13) 0.0564(13) -0.0017(10) -0.0192(11) -0.0226(11)
C31 0.0791(15) 0.0627(13) 0.0403(11) -0.0041(9) -0.0115(11) -0.0335(11)
C49 0.0639(14) 0.0495(12) 0.0615(14) 0.0012(10) -0.0117(11) -0.0162(10)
C83 0.0897(18) 0.0587(14) 0.0873(19) -0.0064(12) -0.0610(16) -0.0049(12)
C78 0.0924(18) 0.0494(12) 0.0621(14) -0.0028(10) -0.0124(13) -0.0347(12)
C7 0.0787(16) 0.0667(14) 0.0505(13) 0.0080(11) -0.0212(12) -0.0174(12)
C75 0.0620(14) 0.0925(18) 0.0621(14) -0.0050(12) -0.0257(12) -0.0349(13)
C45 0.0734(16) 0.0610(14) 0.0836(18) 0.0283(12) -0.0364(14) -0.0369(12)
C84 0.136(3) 0.0547(14) 0.0605(16) -0.0004(11) -0.0592(18) -0.0089(14)
C50 0.0891(17) 0.0550(13) 0.0711(15) 0.0071(11) -0.0425(14) -0.0282(12)
C11 0.1052(19) 0.0600(14) 0.0497(13) 0.0013(10) -0.0244(13) -0.0184(13)
C3 0.0776(17) 0.0718(15) 0.0713(16) -0.0219(12) -0.0196(13) -0.0236(13)
C77 0.0861(18) 0.0844(17) 0.0657(15) -0.0158(13) -0.0111(14) -0.0557(14)
C85 0.118(2) 0.0531(13) 0.0450(13) 0.0048(10) -0.0275(14) -0.0194(13)
C42 0.0691(16) 0.1015(19) 0.0695(17) -0.0328(15) 0.0014(14) -0.0429(14)
C1 0.0601(15) 0.0930(17) 0.0761(17) -0.0047(14) -0.0133(13) -0.0399(13)
C44 0.0604(14) 0.0800(17) 0.0649(15) 0.0144(12) -0.0058(12) -0.0230(12)
C36 0.0825(18) 0.0966(19) 0.0605(16) -0.0274(14) -0.0016(13) -0.0351(15)
C2 0.0751(17) 0.0794(17) 0.093(2) -0.0147(14) -0.0304(15) -0.0347(13)
C40 0.110(2) 0.0637(14) 0.0512(14) 0.0030(11) -0.0186(14) -0.0336(14)
C8 0.0854(18) 0.102(2) 0.0477(14) 0.0190(13) -0.0266(13) -0.0183(15)
C53 0.130(2) 0.0517(14) 0.0457(14) -0.0010(10) -0.0010(15) -0.0076(14)
C9 0.0832(18) 0.121(2) 0.0426(14) -0.0098(14) -0.0222(13) -0.0212(16)
C33 0.122(2) 0.0688(15) 0.0589(15) 0.0042(12) -0.0346(15) -0.0274(15)
C10 0.117(2) 0.0835(18) 0.0567(16) -0.0171(14) -0.0198(15) -0.0227(16)
C41 0.108(2) 0.0843(18) 0.0588(16) -0.0156(13) 0.0129(15) -0.0595(16)
C52 0.194(4) 0.0474(14) 0.0592(18) 0.0013(12) -0.059(2) -0.0136(18)
C51 0.153(3) 0.0574(15) 0.092(2) 0.0063(14) -0.084(2) -0.0259(16)
C35 0.117(2) 0.133(3) 0.0434(15) -0.0153(16) -0.0159(15) -0.056(2)
C34 0.138(3) 0.114(2) 0.0543(16) 0.0176(16) -0.0388(17) -0.042(2)

loop_
_atom_type_symbol
_atom_type_description
_atom_type_scat_dispersion_real
_atom_type_scat_dispersion_imag
_atom_type_scat_source
C C 0.0033 0.0016 'International Tables Vol C Tables 4.2.6.8 and 6.1.1.4'
H H 0.0000 0.0000 'International Tables Vol C Tables 4.2.6.8 and 6.1.1.4'
N N 0.0061 0.0033 'International Tables Vol C Tables 4.2.6.8 and 6.1.1.4'

loop_
_geom_angle_atom_site_label_1
_geom_angle_atom_site_label_2
_geom_angle_atom_site_label_3
_geom_angle
C71 N5 C76 119.29(14)
C71 N5 C81 120.05(14)
C81 N5 C76 119.54(14)
C56 N4 C48 121.42(15)
C56 N4 C55 120.81(14)
C55 N4 C48 117.74(14)
C14 N1 C12 118.22(14)
C5 N1 C14 120.84(15)
C5 N1 C12 120.00(15)
C58 C004 C61 121.79(16)
C58 C004 C60 117.73(15)
C60 C004 C61 120.40(15)
C72 C68 C67 121.23(16)
C72 C68 C69 117.72(16)
C69 C68 C67 121.01(15)
C62 C67 C68 119.54(16)
C66 C67 C68 122.17(15)
C66 C67 C62 118.27(16)
C24 C19 C17 120.58(16)
C20 C19 C17 121.31(15)
C20 C19 C24 118.11(16)
C73 C71 N5 121.33(15)
C73 C71 C70 118.17(16)
C70 C71 N5 120.49(16)
C62 C61 C004 119.77(15)
C63 C61 C004 122.35(15)
C63 C61 C62 117.88(15)
C67 C62 H62 118.6
C61 C62 C67 122.81(16)
C61 C62 H62 118.6
C004 C58 H58 119.3
C004 C58 C57 121.32(16)
C57 C58 H58 119.3
C58 C57 H57 119.6
C58 C57 C56 120.90(16)
C56 C57 H57 119.6
C16 C17 C19 120.89(16)
C16 C17 C18 117.85(17)
C18 C17 C19 121.24(16)
C38 N2 C32 118.20(15)
C30 N2 C38 120.14(16)
C30 N2 C32 121.62(16)
C79 C76 N5 120.96(16)
C74 C76 N5 119.46(16)
C74 C76 C79 119.58(16)
C71 C73 H73 119.7
C72 C73 C71 120.70(16)
C72 C73 H73 119.7
C24 C23 C26 121.16(16)
C24 C23 C22 118.22(16)
C22 C23 C26 120.61(16)
C20 C21 C22 120.64(16)
C20 C21 C25 119.21(16)
C22 C21 C25 120.16(17)
C57 C56 N4 121.32(15)
C57 C56 C59 117.87(15)
C59 C56 N4 120.80(16)
C82 C81 N5 121.12(18)
C80 C81 N5 120.29(17)
C80 C81 C82 118.59(18)
C19 C24 H24 118.8
C23 C24 C19 122.39(17)
C23 C24 H24 118.8
C19 C20 H20 119.8
C21 C20 C19 120.31(16)
C21 C20 H20 119.8
C68 C72 C73 121.49(17)
C68 C72 H72 119.3
C73 C72 H72 119.3
C66 C64 C63 120.72(17)
C66 C64 C65 119.58(16)
C63 C64 C65 119.64(17)
C15 C14 N1 121.88(17)
C13 C14 N1 120.08(17)
C13 C14 C15 118.01(17)
C28 C26 C23 120.91(17)
C28 C26 C27 118.18(17)
C27 C26 C23 120.90(17)
C17 C16 H16 119.4
C15 C16 C17 121.11(17)
C15 C16 H16 119.4
C71 C70 H70 119.6
C69 C70 C71 120.75(17)
C69 C70 H70 119.6
C23 C22 H22 119.9
C21 C22 C23 120.29(17)
C21 C22 H22 119.9
C004 C60 H60 119.3
C59 C60 C004 121.36(16)
C59 C60 H60 119.3
C47 C48 N4 119.38(18)
C49 C48 N4 121.28(17)
C49 C48 C47 119.30(17)
C68 C69 H69 119.5
C70 C69 C68 121.10(16)
C70 C69 H69 119.5
C4 C5 N1 120.79(17)
C6 C5 N1 120.90(17)
C6 C5 C4 118.30(17)
C54 C55 N4 120.88(19)
C54 C55 C50 119.1(2)
C50 C55 N4 120.01(19)
C26 C28 H28 119.4
C26 C28 C29 121.24(18)
C29 C28 H28 119.4
C67 C66 H66 120.0
C64 C66 C67 119.95(16)
C64 C66 H66 120.0
C14 C15 H15 119.6
C16 C15 C14 120.73(17)
C16 C15 H15 119.6
C61 C63 C64 120.36(16)
C61 C63 H63 119.8
C64 C63 H63 119.8
C7 C12 N1 120.69(18)
C11 C12 N1 120.10(18)
C11 C12 C7 119.21(19)
C76 C79 H79 120.0
C76 C79 C78 120.0(2)
C78 C79 H79 120.0
C48 C47 H47 119.9
C46 C47 C48 120.2(2)
C46 C47 H47 119.9
N3 C25 C21 179.4(2)
C76 C74 H74 119.9
C75 C74 C76 120.2(2)
C75 C74 H74 119.9
C17 C18 H18 119.3
C13 C18 C17 121.33(18)
C13 C18 H18 119.3
C81 C82 H82 120.0
C83 C82 C81 119.9(2)
C83 C82 H82 120.0
C5 C4 H4 119.6
C3 C4 C5 120.8(2)
C3 C4 H4 119.6
C43 C38 N2 119.64(19)
C43 C38 C39 119.3(2)
C39 C38 N2 121.05(19)
C56 C59 H59 119.6
C60 C59 C56 120.78(17)
C60 C59 H59 119.6
C26 C27 H27 119.4
C31 C27 C26 121.15(19)
C31 C27 H27 119.4
C47 C46 H46 119.7
C45 C46 C47 120.5(2)
C45 C46 H46 119.7
C81 C80 H80 119.7
C85 C80 C81 120.6(2)
C85 C80 H80 119.7
N6 C65 C64 178.7(3)
C29 C30 N2 120.36(19)
C31 C30 N2 121.27(18)
C31 C30 C29 118.36(17)
C55 C54 H54 120.1
C53 C54 C55 119.9(2)
C53 C54 H54 120.1
C28 C29 C30 120.66(19)
C28 C29 H29 119.7
C30 C29 H29 119.7
C37 C32 N2 119.5(2)
C33 C32 N2 121.0(2)
C33 C32 C37 119.5(2)
C32 C37 H37 120.0
C36 C37 C32 120.0(2)
C36 C37 H37 120.0
C5 C6 H6 119.9
C1 C6 C5 120.3(2)
C1 C6 H6 119.9
C14 C13 H13 119.5
C18 C13 C14 120.94(18)
C18 C13 H13 119.5
C38 C43 H43 119.9
C42 C43 C38 120.3(2)
C42 C43 H43 119.9
C38 C39 H39 119.9
C38 C39 C40 120.1(2)
C40 C39 H39 119.9
C27 C31 C30 120.30(19)
C27 C31 H31 119.8
C30 C31 H31 119.8
C48 C49 H49 119.9
C48 C49 C44 120.1(2)
C44 C49 H49 119.9
C82 C83 H83 119.6
C84 C83 C82 120.7(2)
C84 C83 H83 119.6
C79 C78 H78 119.9
C77 C78 C79 120.3(2)
C77 C78 H78 119.9
C12 C7 H7 120.2
C8 C7 C12 119.6(2)
C8 C7 H7 120.2
C74 C75 H75 119.9
C74 C75 C77 120.1(2)
C77 C75 H75 119.9
C46 C45 H45 120.1
C46 C45 C44 119.8(2)
C44 C45 H45 120.1
C83 C84 H84 120.1
C83 C84 C85 119.7(2)
C85 C84 H84 120.1
C55 C50 H50 120.0
C51 C50 C55 120.1(3)
C51 C50 H50 120.0
C12 C11 H11 119.7
C10 C11 C12 120.6(2)
C10 C11 H11 119.7
C4 C3 H3 119.8
C2 C3 C4 120.4(2)
C2 C3 H3 119.8
C78 C77 C75 119.80(19)
C78 C77 H77 120.1
C75 C77 H77 120.1
C80 C85 H85 119.8
C84 C85 C80 120.3(2)
C84 C85 H85 119.8
C43 C42 H42 119.7
C43 C42 C41 120.6(2)
C41 C42 H42 119.7
C6 C1 H1 119.4
C2 C1 C6 121.1(2)
C2 C1 H1 119.4
C49 C44 H44 120.0
C45 C44 C49 120.0(2)
C45 C44 H44 120.0
C37 C36 H36 119.5
C35 C36 C37 121.0(2)
C35 C36 H36 119.5
C3 C2 H2 120.5
C1 C2 C3 119.1(2)
C1 C2 H2 120.5
C39 C40 H40 120.4
C41 C40 C39 119.2(2)
C41 C40 H40 120.4
C7 C8 H8 119.7
C9 C8 C7 120.7(2)
C9 C8 H8 119.7
C54 C53 H53 119.8
C52 C53 C54 120.5(3)
C52 C53 H53 119.8
C8 C9 H9 120.0
C10 C9 C8 119.9(2)
C10 C9 H9 120.0
C32 C33 H33 120.4
C32 C33 C34 119.2(2)
C34 C33 H33 120.4
C11 C10 H10 120.0
C9 C10 C11 119.9(2)
C9 C10 H10 120.0
C42 C41 C40 120.4(2)
C42 C41 H41 119.8
C40 C41 H41 119.8
C53 C52 H52 120.0
C51 C52 C53 120.1(3)
C51 C52 H52 120.0
C50 C51 H51 119.8
C52 C51 C50 120.3(3)
C52 C51 H51 119.8
C36 C35 H35 120.1
C36 C35 C34 119.7(2)
C34 C35 H35 120.1
C33 C34 H34 119.7
C35 C34 C33 120.6(3)
C35 C34 H34 119.7

loop_
_geom_bond_atom_site_label_1
_geom_bond_atom_site_label_2
_geom_bond_distance
N5 C71 1.415(2)
N5 C76 1.428(2)
N5 C81 1.423(2)
N4 C56 1.409(2)
N4 C48 1.424(2)
N4 C55 1.419(2)
N1 C14 1.414(2)
N1 C5 1.411(2)
N1 C12 1.426(2)
C004 C61 1.489(2)
C004 C58 1.380(2)
C004 C60 1.396(2)
C68 C67 1.490(2)
C68 C72 1.378(2)
C68 C69 1.394(3)
C67 C62 1.393(2)
C67 C66 1.390(2)
C19 C17 1.481(2)
C19 C24 1.398(2)
C19 C20 1.392(2)
C71 C73 1.384(3)
C71 C70 1.391(2)
C61 C62 1.391(2)
C61 C63 1.387(2)
C62 H62 0.9300
C58 H58 0.9300
C58 C57 1.384(2)
C57 H57 0.9300
C57 C56 1.390(2)
C17 C16 1.384(2)
C17 C18 1.385(2)
N2 C38 1.419(2)
N2 C30 1.410(2)
N2 C32 1.422(2)
C76 C79 1.381(3)
C76 C74 1.379(3)
C73 H73 0.9300
C73 C72 1.381(2)
C23 C24 1.389(2)
C23 C26 1.491(2)
C23 C22 1.394(2)
C21 C20 1.387(2)
C21 C22 1.388(2)
C21 C25 1.448(3)
C56 C59 1.396(2)
C81 C82 1.388(3)
C81 C80 1.384(3)
C24 H24 0.9300
C20 H20 0.9300
C72 H72 0.9300
C64 C66 1.388(2)
C64 C63 1.395(2)
C64 C65 1.447(3)
C14 C15 1.389(3)
C14 C13 1.387(3)
C26 C28 1.370(3)
C26 C27 1.392(3)
C16 H16 0.9300
C16 C15 1.380(3)
C70 H70 0.9300
C70 C69 1.376(2)
C22 H22 0.9300
C60 H60 0.9300
C60 C59 1.374(2)
N3 C25 1.129(2)
C48 C47 1.391(3)
C48 C49 1.370(3)
C69 H69 0.9300
C5 C4 1.385(3)
C5 C6 1.384(3)
C55 C54 1.379(3)
C55 C50 1.384(3)
C28 H28 0.9300
C28 C29 1.387(2)
C66 H66 0.9300
C15 H15 0.9300
C63 H63 0.9300
C12 C7 1.381(3)
C12 C11 1.379(3)
C79 H79 0.9300
C79 C78 1.383(3)
C47 H47 0.9300
C47 C46 1.373(3)
C74 H74 0.9300
C74 C75 1.379(3)
C18 H18 0.9300
C18 C13 1.372(3)
C82 H82 0.9300
C82 C83 1.383(3)
C4 H4 0.9300
C4 C3 1.377(3)
C38 C43 1.383(3)
C38 C39 1.384(3)
C59 H59 0.9300
C27 H27 0.9300
C27 C31 1.385(3)
C46 H46 0.9300
C46 C45 1.363(3)
C80 H80 0.9300
C80 C85 1.379(3)
N6 C65 1.123(3)
C30 C29 1.389(3)
C30 C31 1.388(3)
C54 H54 0.9300
C54 C53 1.379(3)
C29 H29 0.9300
C32 C37 1.382(3)
C32 C33 1.377(3)
C37 H37 0.9300
C37 C36 1.372(3)
C6 H6 0.9300
C6 C1 1.379(3)
C13 H13 0.9300
C43 H43 0.9300
C43 C42 1.360(3)
C39 H39 0.9300
C39 C40 1.385(3)
C31 H31 0.9300
C49 H49 0.9300
C49 C44 1.387(3)
C83 H83 0.9300
C83 C84 1.366(4)
C78 H78 0.9300
C78 C77 1.371(3)
C7 H7 0.9300
C7 C8 1.380(3)
C75 H75 0.9300
C75 C77 1.381(3)
C45 H45 0.9300
C45 C44 1.380(3)
C84 H84 0.9300
C84 C85 1.367(4)
C50 H50 0.9300
C50 C51 1.378(3)
C11 H11 0.9300
C11 C10 1.376(3)
C3 H3 0.9300
C3 C2 1.375(3)
C77 H77 0.9300
C85 H85 0.9300
C42 H42 0.9300
C42 C41 1.365(4)
C1 H1 0.9300
C1 C2 1.366(3)
C44 H44 0.9300
C36 H36 0.9300
C36 C35 1.351(4)
C2 H2 0.9300
C40 H40 0.9300
C40 C41 1.379(4)
C8 H8 0.9300
C8 C9 1.370(4)
C53 H53 0.9300
C53 C52 1.366(4)
C9 H9 0.9300
C9 C10 1.364(4)
C33 H33 0.9300
C33 C34 1.388(3)
C10 H10 0.9300
C41 H41 0.9300
C52 H52 0.9300
C52 C51 1.358(4)
C51 H51 0.9300
C35 H35 0.9300
C35 C34 1.370(4)
C34 H34 0.9300
